data_1535963
loop_
_publ_author_name
'Ehrhardt, H.'
'Lemor, R.'
'Seidel, H.'

_publ_section_title
;
 Carbonatdarstellungen durch Schmelzreaktionen unter hohen C O2 -Druecken
;
_journal_name_full 'Zeitschrift fuer Anorganische und Allgemeine Chemie'
_journal_page_first 183
_journal_page_last 195
_journal_volume 477
_journal_year 1981
_chemical_formula_sum 'C2 Cu O6 Tl2'
_chemical_name_systematic 'Tl2 Cu (C O3)2'
_space_group_IT_number 14
_symmetry_space_group_name_Hall '-P 2ybc'
_symmetry_space_group_name_H-M 'P 1 21/c 1'
_cell_angle_alpha 90
_cell_angle_beta 111.51
_cell_angle_gamma 90
_cell_formula_units_Z 4
_cell_length_a 7.583
_cell_length_b 9.799
_cell_length_c 9.119
_cell_volume 630.403
_citation_journal_id_ASTM ZAACAB
_cod_data_source_file Ehrhardt_ZAACAB_1981_1393.cif
_cod_data_source_block C2Cu1O6Tl2
_cod_original_cell_volume 630.4027
_cod_original_formula_sum 'C2 Cu1 O6 Tl2'
_cod_database_code 1535963

loop_
_symmetry_equiv_pos_as_xyz
x,y,z
-x,y+1/2,-z+1/2
-x,-y,-z
x,-y-1/2,z-1/2

loop_
_atom_site_label
_atom_site_type_symbol
_atom_site_fract_x
_atom_site_fract_y
_atom_site_fract_z
_atom_site_occupancy
_atom_site_U_iso_or_equiv
O4 O-2 0.4595 0.3159 0.6203 1 0.0
Cu1 Cu+2 0.4589 0.1107 0.9175 1 0.0
C2 C+4 0.4799 0.3859 0.7478 1 0.0
O1 O-2 0.1897 0.0698 0.86 1 0.0
O5 O-2 0.4376 0.3258 0.8556 1 0.0
C1 C+4 0.1406 0.9561 0.9048 1 0.0
O2 O-2 0.0338 0.4067 0.6554 1 0.0
O3 O-2 0.2628 0.8754 0.0117 1 0.0
Tl1 Tl+1 0.2613 0.6084 0.8503 1 0.0
Tl2 Tl+1 0.1167 0.2021 0.516 1 0.0
O6 O-2 0.4636 0.0109 0.7347 1 0.0
